data_4085804
loop_
_publ_author_name
'Schindler, Tobias'
'Lux, Marcel'
'Peters, Marius'
'Scharf, Lennart T.'
'Osseili, Hassan'
'Maron, Laurent'
'Tauchert, Michael E.'

_publ_section_title
;
 Synthesis and Reactivity of Palladium Complexes Featuring a
 Diphosphinoborane Ligand
;
_journal_issue 10
_journal_name_full Organometallics
_journal_page_first 1978
_journal_paper_doi 10.1021/acs.organomet.5b00217
_journal_volume 34
_journal_year 2015
_chemical_formula_moiety 'C47 H38 B N P2 Pd'
_chemical_formula_sum 'C47 H38 B N P2 Pd'
_chemical_formula_weight 795.93
_chemical_name_systematic
;
 ?
;
_space_group_crystal_system triclinic
_space_group_IT_number 2
_space_group_name_Hall '-P 1'
_space_group_name_H-M_alt 'P -1'
_symmetry_space_group_name_Hall '-P 1'
_symmetry_space_group_name_H-M 'P -1'
_atom_sites_solution_hydrogens geom
_audit_creation_method SHELXL-2013
_cell_angle_alpha 86.589(4)
_cell_angle_beta 84.706(4)
_cell_angle_gamma 64.757(3)
_cell_formula_units_Z 2
_cell_length_a 10.010(2)
_cell_length_b 10.217(2)
_cell_length_c 20.291(5)
_cell_measurement_reflns_used 5446
_cell_measurement_temperature 100(2)
_cell_measurement_theta_max 29.483
_cell_measurement_theta_min 2.395
_cell_volume 1868.6(7)
_computing_cell_refinement 'Bruker SMART (2001)'
_computing_data_collection 'Bruker SMART (2001)'
_computing_data_reduction 'Bruker SAINT+ (1999)'
_computing_molecular_graphics 'ORTEP-III (Farrugia, 1999)'
_computing_structure_refinement 'SHELXL-2013 (Sheldrick, 2013)'
_computing_structure_solution 'SIR-92 (Altomare 1992)'
_diffrn_ambient_temperature 100(2)
_diffrn_measured_fraction_theta_full 0.998
_diffrn_measured_fraction_theta_max 0.933
_diffrn_measurement_device_type 'Bruker APEX-I CCD'
_diffrn_measurement_method '\w scans'
_diffrn_radiation_monochromator 'multilayer optics'
_diffrn_radiation_source microsource
_diffrn_radiation_type MoK\a
_diffrn_radiation_wavelength 0.71073
_diffrn_reflns_av_R_equivalents 0.0522
_diffrn_reflns_av_unetI/netI 0.0782
_diffrn_reflns_laue_measured_fraction_full 0.998
_diffrn_reflns_laue_measured_fraction_max 0.933
_diffrn_reflns_limit_h_max 13
_diffrn_reflns_limit_h_min -14
_diffrn_reflns_limit_k_max 14
_diffrn_reflns_limit_k_min -12
_diffrn_reflns_limit_l_max 28
_diffrn_reflns_limit_l_min -27
_diffrn_reflns_number 20932
_diffrn_reflns_point_group_measured_fraction_full 0.998
_diffrn_reflns_point_group_measured_fraction_max 0.933
_diffrn_reflns_theta_full 25.000
_diffrn_reflns_theta_max 30.241
_diffrn_reflns_theta_min 2.204
_exptl_absorpt_coefficient_mu 0.618
_exptl_absorpt_correction_T_max 0.7459
_exptl_absorpt_correction_T_min 0.5337
_exptl_absorpt_correction_type multi-scan
_exptl_absorpt_process_details 'Sadabs Bruker'
_exptl_crystal_colour yellow
_exptl_crystal_density_diffrn 1.415
_exptl_crystal_description block
_exptl_crystal_F_000 816
_exptl_crystal_size_max 0.300
_exptl_crystal_size_mid 0.220
_exptl_crystal_size_min 0.150
_refine_diff_density_max 2.421
_refine_diff_density_min -1.304
_refine_diff_density_rms 0.129
_refine_ls_extinction_method none
_refine_ls_goodness_of_fit_ref 1.040
_refine_ls_hydrogen_treatment constr
_refine_ls_matrix_type full
_refine_ls_number_parameters 469
_refine_ls_number_reflns 10400
_refine_ls_number_restraints 0
_refine_ls_restrained_S_all 1.040
_refine_ls_R_factor_all 0.0614
_refine_ls_R_factor_gt 0.0498
_refine_ls_shift/su_max 0.001
_refine_ls_shift/su_mean 0.000
_refine_ls_structure_factor_coef Fsqd
_refine_ls_weighting_details 'w=1/[\s^2^(Fo^2^)+(0.0529P)^2^+0.4592P] where P=(Fo^2^+2Fc^2^)/3'
_refine_ls_weighting_scheme calc
_refine_ls_wR_factor_gt 0.1132
_refine_ls_wR_factor_ref 0.1208
_reflns_Friedel_coverage 0.000
_reflns_number_gt 8752
_reflns_number_total 10400
_reflns_threshold_expression 'I > 2\s(I)'
_cod_data_source_file om5b00217_si_003.cif
_cod_data_source_block shelx
_cod_depositor_comments 'Adding full bibliography for 4085802--4085804.cif.'
_cod_database_code 4085804
_shelx_space_group_comment
;
The symmetry employed for this shelxl refinement is uniquely defined
by the following loop, which should always be used as a source of
symmetry information in preference to the above space-group names.
They are only intended as comments.
;
_shelx_estimated_absorpt_t_min 0.836
_shelx_estimated_absorpt_t_max 0.913
_shelxl_version_number 2013-4

loop_
_space_group_symop_operation_xyz
'x, y, z'
'-x, -y, -z'

loop_
_atom_site_label
_atom_site_type_symbol
_atom_site_fract_x
_atom_site_fract_y
_atom_site_fract_z
_atom_site_U_iso_or_equiv
_atom_site_adp_type
_atom_site_occupancy
_atom_site_site_symmetry_order
_atom_site_calc_flag
_atom_site_refinement_flags_posn
_atom_site_refinement_flags_adp
Pd1 Pd 0.69498(2) 0.56111(2) 0.26956(2) 0.01276(7) Uani 1 1 d . .
P2 P 0.56065(7) 0.79661(8) 0.29591(3) 0.01345(14) Uani 1 1 d . .
P1 P 0.79089(7) 0.47866(7) 0.16580(3) 0.01322(14) Uani 1 1 d . .
C31 C 0.9614(3) 0.5006(3) 0.15065(12) 0.0141(5) Uani 1 1 d . .
C21 C 0.4362(3) 0.8369(3) 0.37164(12) 0.0148(5) Uani 1 1 d . .
N1 N 0.5407(3) 0.4655(3) 0.31329(11) 0.0179(5) Uani 1 1 d . .
C36 C 0.9824(3) 0.5837(3) 0.19846(13) 0.0149(5) Uani 1 1 d . .
C61 C 0.6796(3) 0.6001(3) 0.10181(12) 0.0147(5) Uani 1 1 d . .
C71 C 0.6866(3) 0.8767(3) 0.30752(12) 0.0148(5) Uani 1 1 d . .
C76 C 0.8369(3) 0.7785(3) 0.29684(12) 0.0155(5) Uani 1 1 d . .
C52 C 0.8857(3) 0.5162(3) 0.39010(13) 0.0198(6) Uani 1 1 d . .
H52 H 0.8266 0.6126 0.4037 0.024 Uiso 1 1 calc R U
C85 C 0.8642(3) 0.1330(3) 0.04879(14) 0.0193(6) Uani 1 1 d . .
H85 H 0.8788 0.1110 0.0031 0.023 Uiso 1 1 calc R U
C11 C 0.4368(3) 0.9047(3) 0.23258(13) 0.0170(5) Uani 1 1 d . .
C62 C 0.5645(3) 0.5781(3) 0.07818(13) 0.0161(5) Uani 1 1 d . .
H62 H 0.5452 0.4986 0.0950 0.019 Uiso 1 1 calc R U
C32 C 1.0568(3) 0.4552(3) 0.09341(13) 0.0174(5) Uani 1 1 d . .
H32 H 1.0408 0.3984 0.0623 0.021 Uiso 1 1 calc R U
C81 C 0.8241(3) 0.3009(3) 0.13532(13) 0.0142(5) Uani 1 1 d . .
C72 C 0.6445(3) 1.0172(3) 0.32973(13) 0.0178(5) Uani 1 1 d . .
H72 H 0.5425 1.0804 0.3368 0.021 Uiso 1 1 calc R U
C35 C 1.0989(3) 0.6241(3) 0.18361(14) 0.0204(6) Uani 1 1 d . .
H35 H 1.1138 0.6841 0.2134 0.025 Uiso 1 1 calc R U
C86 C 0.8461(3) 0.2669(3) 0.06809(13) 0.0176(5) Uani 1 1 d . .
H86 H 0.8487 0.3368 0.0356 0.021 Uiso 1 1 calc R U
C63 C 0.4775(3) 0.6704(3) 0.03042(13) 0.0180(6) Uani 1 1 d . .
H63 H 0.3998 0.6535 0.0147 0.022 Uiso 1 1 calc R U
C33 C 1.1744(3) 0.4930(3) 0.08193(13) 0.0200(6) Uani 1 1 d . .
H33 H 1.2411 0.4599 0.0438 0.024 Uiso 1 1 calc R U
C82 C 0.8211(3) 0.1970(3) 0.18203(13) 0.0188(6) Uani 1 1 d . .
H82 H 0.8063 0.2186 0.2277 0.023 Uiso 1 1 calc R U
C42 C 0.4516(3) 0.4360(3) 0.27727(15) 0.0227(6) Uani 1 1 d . .
H42 H 0.4687 0.4361 0.2304 0.027 Uiso 1 1 calc R U
C73 C 0.7503(3) 1.0637(3) 0.34132(13) 0.0188(6) Uani 1 1 d . .
H73 H 0.7222 1.1604 0.3540 0.023 Uiso 1 1 calc R U
C55 C 1.0599(3) 0.2332(3) 0.35308(15) 0.0225(6) Uani 1 1 d . .
H55 H 1.1209 0.1366 0.3402 0.027 Uiso 1 1 calc R U
B1 B 0.8817(3) 0.6203(3) 0.26795(14) 0.0141(6) Uani 1 1 d . .
C75 C 0.9404(3) 0.8277(3) 0.31356(13) 0.0188(6) Uani 1 1 d . .
H75 H 1.0424 0.7627 0.3105 0.023 Uiso 1 1 calc R U
C56 C 1.0160(3) 0.3443(3) 0.30547(14) 0.0183(6) Uani 1 1 d . .
H56 H 1.0457 0.3213 0.2602 0.022 Uiso 1 1 calc R U
C74 C 0.8996(3) 0.9667(3) 0.33422(13) 0.0207(6) Uani 1 1 d . .
H74 H 0.9735 0.9966 0.3436 0.025 Uiso 1 1 calc R U
C54 C 1.0145(3) 0.2635(4) 0.41924(15) 0.0256(7) Uani 1 1 d . .
H54 H 1.0434 0.1876 0.4517 0.031 Uiso 1 1 calc R U
C23 C 0.2155(3) 0.8372(3) 0.43113(14) 0.0225(6) Uani 1 1 d . .
H23 H 0.1250 0.8280 0.4310 0.027 Uiso 1 1 calc R U
C34 C 1.1940(3) 0.5795(3) 0.12666(15) 0.0235(6) Uani 1 1 d . .
H34 H 1.2725 0.6085 0.1184 0.028 Uiso 1 1 calc R U
C66 C 0.7030(3) 0.7199(3) 0.07758(14) 0.0209(6) Uani 1 1 d . .
H66 H 0.7790 0.7386 0.0938 0.025 Uiso 1 1 calc R U
C83 C 0.8393(3) 0.0618(3) 0.16279(15) 0.0236(6) Uani 1 1 d . .
H83 H 0.8370 -0.0084 0.1952 0.028 Uiso 1 1 calc R U
C65 C 0.6155(3) 0.8123(3) 0.02966(15) 0.0245(6) Uani 1 1 d . .
H65 H 0.6328 0.8933 0.0134 0.029 Uiso 1 1 calc R U
C46 C 0.5159(3) 0.4619(3) 0.37937(14) 0.0214(6) Uani 1 1 d . .
H46 H 0.5782 0.4815 0.4060 0.026 Uiso 1 1 calc R U
C64 C 0.5042(3) 0.7871(3) 0.00574(14) 0.0215(6) Uani 1 1 d . .
H64 H 0.4461 0.8494 -0.0275 0.026 Uiso 1 1 calc R U
C24 C 0.2594(3) 0.8628(3) 0.48997(14) 0.0241(6) Uani 1 1 d . .
H24 H 0.1988 0.8727 0.5299 0.029 Uiso 1 1 calc R U
C51 C 0.9287(3) 0.4903(3) 0.32228(13) 0.0161(5) Uani 1 1 d . .
C12 C 0.4209(3) 1.0421(3) 0.21190(14) 0.0240(6) Uani 1 1 d . .
H12 H 0.4786 1.0831 0.2297 0.029 Uiso 1 1 calc R U
C25 C 0.3924(4) 0.8736(4) 0.48988(14) 0.0256(7) Uani 1 1 d . .
H25 H 0.4234 0.8908 0.5301 0.031 Uiso 1 1 calc R U
C26 C 0.4813(3) 0.8596(3) 0.43133(13) 0.0211(6) Uani 1 1 d . .
H26 H 0.5733 0.8656 0.4320 0.025 Uiso 1 1 calc R U
C45 C 0.4028(3) 0.4305(4) 0.41050(16) 0.0271(7) Uani 1 1 d . .
H45 H 0.3892 0.4279 0.4574 0.033 Uiso 1 1 calc R U
C84 C 0.8609(3) 0.0298(3) 0.09624(15) 0.0222(6) Uani 1 1 d . .
H84 H 0.8735 -0.0626 0.0829 0.027 Uiso 1 1 calc R U
C16 C 0.3540(3) 0.8457(3) 0.20419(14) 0.0206(6) Uani 1 1 d . .
H16 H 0.3667 0.7501 0.2163 0.025 Uiso 1 1 calc R U
C15 C 0.2526(3) 0.9251(3) 0.15817(14) 0.0244(6) Uani 1 1 d . .
H15 H 0.1951 0.8845 0.1399 0.029 Uiso 1 1 calc R U
C22 C 0.3020(3) 0.8251(3) 0.37264(14) 0.0204(6) Uani 1 1 d . .
H22 H 0.2699 0.8085 0.3326 0.025 Uiso 1 1 calc R U
C53 C 0.9270(3) 0.4048(4) 0.43784(15) 0.0254(7) Uani 1 1 d . .
H53 H 0.8952 0.4258 0.4831 0.030 Uiso 1 1 calc R U
C43 C 0.3359(3) 0.4055(4) 0.30473(16) 0.0275(7) Uani 1 1 d . .
H43 H 0.2749 0.3862 0.2772 0.033 Uiso 1 1 calc R U
C14 C 0.2359(3) 1.0629(3) 0.13927(14) 0.0258(7) Uani 1 1 d . .
H14 H 0.1660 1.1178 0.1084 0.031 Uiso 1 1 calc R U
C44 C 0.3108(3) 0.4035(4) 0.37229(17) 0.0290(7) Uani 1 1 d . .
H44 H 0.2316 0.3838 0.3924 0.035 Uiso 1 1 calc R U
C13 C 0.3208(4) 1.1205(4) 0.16525(15) 0.0279(7) Uani 1 1 d . .
H13 H 0.3111 1.2144 0.1513 0.033 Uiso 1 1 calc R U

loop_
_atom_site_aniso_label
_atom_site_aniso_U_11
_atom_site_aniso_U_22
_atom_site_aniso_U_33
_atom_site_aniso_U_23
_atom_site_aniso_U_13
_atom_site_aniso_U_12
Pd1 0.01031(10) 0.01450(11) 0.01456(10) -0.00198(7) 0.00141(7) -0.00655(8)
P2 0.0107(3) 0.0145(3) 0.0146(3) -0.0015(2) -0.0001(2) -0.0049(3)
P1 0.0110(3) 0.0150(3) 0.0142(3) -0.0012(2) -0.0001(2) -0.0060(3)
C31 0.0113(12) 0.0142(13) 0.0155(11) 0.0019(9) -0.0003(9) -0.0045(10)
C21 0.0133(12) 0.0129(12) 0.0153(11) -0.0014(9) 0.0007(9) -0.0028(10)
N1 0.0154(11) 0.0161(12) 0.0226(11) -0.0017(9) 0.0023(9) -0.0077(9)
C36 0.0092(11) 0.0157(13) 0.0181(12) 0.0011(9) -0.0012(9) -0.0039(10)
C61 0.0129(12) 0.0140(13) 0.0156(11) -0.0016(9) 0.0005(9) -0.0042(10)
C71 0.0154(13) 0.0165(13) 0.0144(11) -0.0003(9) -0.0014(9) -0.0086(10)
C76 0.0145(12) 0.0178(13) 0.0141(11) 0.0009(9) -0.0013(9) -0.0069(10)
C52 0.0150(13) 0.0215(15) 0.0207(13) 0.0012(10) -0.0017(10) -0.0058(11)
C85 0.0149(13) 0.0190(14) 0.0201(13) -0.0033(10) -0.0021(10) -0.0030(11)
C11 0.0124(12) 0.0206(14) 0.0150(12) -0.0009(10) 0.0009(9) -0.0044(11)
C62 0.0113(12) 0.0185(14) 0.0186(12) -0.0005(10) 0.0003(9) -0.0066(10)
C32 0.0135(12) 0.0166(13) 0.0186(12) 0.0002(10) -0.0011(10) -0.0032(10)
C81 0.0120(12) 0.0140(13) 0.0186(12) -0.0009(9) -0.0018(9) -0.0072(10)
C72 0.0198(13) 0.0178(14) 0.0148(12) -0.0008(10) -0.0010(10) -0.0068(11)
C35 0.0158(13) 0.0277(16) 0.0208(13) -0.0016(11) 0.0015(10) -0.0126(12)
C86 0.0134(12) 0.0189(14) 0.0181(12) -0.0005(10) -0.0002(10) -0.0047(11)
C63 0.0116(12) 0.0227(15) 0.0185(12) -0.0042(10) 0.0003(9) -0.0058(11)
C33 0.0141(13) 0.0210(15) 0.0193(13) 0.0018(10) 0.0059(10) -0.0037(11)
C82 0.0225(14) 0.0207(14) 0.0163(12) 0.0000(10) -0.0015(10) -0.0120(12)
C42 0.0203(14) 0.0258(16) 0.0263(14) 0.0000(11) 0.0002(11) -0.0143(12)
C73 0.0250(15) 0.0162(14) 0.0162(12) -0.0017(10) 0.0010(10) -0.0099(12)
C55 0.0167(14) 0.0192(15) 0.0339(16) 0.0035(12) -0.0030(11) -0.0099(12)
B1 0.0101(13) 0.0149(14) 0.0169(13) -0.0011(10) -0.0013(10) -0.0046(11)
C75 0.0163(13) 0.0218(15) 0.0196(13) -0.0013(10) -0.0020(10) -0.0092(11)
C56 0.0141(13) 0.0196(14) 0.0235(13) -0.0008(10) -0.0014(10) -0.0093(11)
C74 0.0239(15) 0.0258(16) 0.0203(13) 0.0001(11) -0.0044(11) -0.0177(13)
C54 0.0198(15) 0.0307(17) 0.0302(15) 0.0129(13) -0.0061(12) -0.0154(13)
C23 0.0157(13) 0.0310(17) 0.0225(14) 0.0008(11) 0.0012(10) -0.0122(12)
C34 0.0176(14) 0.0265(16) 0.0284(15) 0.0027(12) 0.0024(11) -0.0126(12)
C66 0.0220(14) 0.0167(14) 0.0271(14) 0.0013(11) -0.0072(11) -0.0102(12)
C83 0.0249(15) 0.0195(15) 0.0273(15) 0.0026(11) -0.0010(12) -0.0109(12)
C65 0.0275(16) 0.0179(15) 0.0307(15) 0.0049(11) -0.0079(12) -0.0115(13)
C46 0.0177(14) 0.0208(15) 0.0267(14) 0.0001(11) -0.0003(11) -0.0093(12)
C64 0.0205(14) 0.0190(14) 0.0203(13) 0.0006(10) -0.0042(11) -0.0034(12)
C24 0.0239(15) 0.0283(17) 0.0186(13) -0.0013(11) 0.0056(11) -0.0109(13)
C51 0.0109(12) 0.0184(14) 0.0201(12) 0.0010(10) -0.0030(9) -0.0071(10)
C12 0.0242(15) 0.0248(16) 0.0241(14) 0.0043(11) -0.0070(11) -0.0112(13)
C25 0.0296(16) 0.0366(18) 0.0162(13) -0.0041(12) 0.0003(11) -0.0194(14)
C26 0.0195(14) 0.0283(16) 0.0179(13) -0.0023(11) 0.0014(10) -0.0127(12)
C45 0.0234(15) 0.0280(17) 0.0292(15) 0.0015(12) 0.0067(12) -0.0123(13)
C84 0.0226(15) 0.0157(14) 0.0299(15) -0.0048(11) -0.0028(11) -0.0090(12)
C16 0.0200(14) 0.0193(14) 0.0213(13) -0.0008(10) -0.0029(11) -0.0068(12)
C15 0.0187(14) 0.0315(17) 0.0219(14) -0.0026(12) -0.0048(11) -0.0086(13)
C22 0.0173(13) 0.0261(16) 0.0201(13) -0.0020(11) -0.0010(10) -0.0113(12)
C53 0.0219(15) 0.0330(18) 0.0218(14) 0.0060(12) -0.0017(11) -0.0129(13)
C43 0.0165(14) 0.0296(18) 0.0390(17) 0.0022(13) -0.0036(12) -0.0125(13)
C14 0.0200(15) 0.0270(16) 0.0234(14) 0.0008(12) -0.0059(11) -0.0024(12)
C44 0.0164(14) 0.0309(18) 0.0413(18) 0.0054(14) 0.0044(12) -0.0135(13)
C13 0.0301(17) 0.0220(16) 0.0289(15) 0.0058(12) -0.0079(13) -0.0082(13)

loop_
_atom_type_symbol
_atom_type_description
_atom_type_scat_dispersion_real
_atom_type_scat_dispersion_imag
_atom_type_scat_source
C C 0.0033 0.0016 'International Tables Vol C Tables 4.2.6.8 and 6.1.1.4'
H H 0.0000 0.0000 'International Tables Vol C Tables 4.2.6.8 and 6.1.1.4'
B B 0.0013 0.0007 'International Tables Vol C Tables 4.2.6.8 and 6.1.1.4'
N N 0.0061 0.0033 'International Tables Vol C Tables 4.2.6.8 and 6.1.1.4'
P P 0.1023 0.0942 'International Tables Vol C Tables 4.2.6.8 and 6.1.1.4'
Pd Pd -0.9988 1.0072 'International Tables Vol C Tables 4.2.6.8 and 6.1.1.4'

loop_
_geom_angle_atom_site_label_1
_geom_angle_atom_site_label_2
_geom_angle_atom_site_label_3
_geom_angle
B1 Pd1 N1 155.60(10)
B1 Pd1 P2 82.99(8)
N1 Pd1 P2 100.33(6)
B1 Pd1 P1 84.39(8)
N1 Pd1 P1 111.91(6)
P2 Pd1 P1 125.34(3)
B1 Pd1 C51 39.91(10)
N1 Pd1 C51 117.02(9)
P2 Pd1 C51 104.38(7)
P1 Pd1 C51 98.75(7)
C71 P2 C11 107.97(13)
C71 P2 C21 104.88(13)
C11 P2 C21 102.69(12)
C71 P2 Pd1 108.72(9)
C11 P2 Pd1 113.84(9)
C21 P2 Pd1 118.00(9)
C31 P1 C61 101.10(12)
C31 P1 C81 107.90(12)
C61 P1 C81 101.37(12)
C31 P1 Pd1 106.93(9)
C61 P1 Pd1 111.55(9)
C81 P1 Pd1 125.38(9)
C32 C31 C36 121.7(3)
C32 C31 P1 124.1(2)
C36 C31 P1 113.83(19)
C26 C21 C22 118.3(3)
C26 C21 P2 121.2(2)
C22 C21 P2 119.9(2)
C42 N1 C46 117.1(3)
C42 N1 Pd1 123.21(19)
C46 N1 Pd1 118.6(2)
C35 C36 C31 116.1(2)
C35 C36 B1 122.9(2)
C31 C36 B1 120.8(2)
C66 C61 C62 118.2(2)
C66 C61 P1 121.4(2)
C62 C61 P1 120.4(2)
C72 C71 C76 121.9(3)
C72 C71 P2 125.1(2)
C76 C71 P2 112.8(2)
C75 C76 C71 115.7(3)
C75 C76 B1 123.7(2)
C71 C76 B1 120.6(2)
C53 C52 C51 122.1(3)
C53 C52 H52 118.9
C51 C52 H52 118.9
C86 C85 C84 120.0(3)
C86 C85 H85 120.0
C84 C85 H85 120.0
C12 C11 C16 118.4(2)
C12 C11 P2 123.5(2)
C16 C11 P2 118.1(2)
C63 C62 C61 121.2(3)
C63 C62 H62 119.4
C61 C62 H62 119.4
C33 C32 C31 120.2(3)
C33 C32 H32 119.9
C31 C32 H32 119.9
C82 C81 C86 118.7(3)
C82 C81 P1 117.4(2)
C86 C81 P1 123.8(2)
C73 C72 C71 120.3(3)
C73 C72 H72 119.9
C71 C72 H72 119.9
C34 C35 C36 122.3(3)
C34 C35 H35 118.9
C36 C35 H35 118.9
C85 C86 C81 120.6(3)
C85 C86 H86 119.7
C81 C86 H86 119.7
C64 C63 C62 119.9(3)
C64 C63 H63 120.0
C62 C63 H63 120.0
C32 C33 C34 119.3(3)
C32 C33 H33 120.3
C34 C33 H33 120.3
C83 C82 C81 120.9(3)
C83 C82 H82 119.6
C81 C82 H82 119.6
N1 C42 C43 123.4(3)
N1 C42 H42 118.3
C43 C42 H42 118.3
C72 C73 C74 119.1(3)
C72 C73 H73 120.4
C74 C73 H73 120.4
C54 C55 C56 120.0(3)
C54 C55 H55 120.0
C56 C55 H55 120.0
C51 B1 C76 114.9(2)
C51 B1 C36 115.0(2)
C76 B1 C36 116.2(2)
C51 B1 Pd1 79.10(16)
C76 B1 Pd1 113.52(18)
C36 B1 Pd1 112.67(18)
C74 C75 C76 122.5(3)
C74 C75 H75 118.7
C76 C75 H75 118.7
C55 C56 C51 122.1(3)
C55 C56 H56 118.9
C51 C56 H56 118.9
C75 C74 C73 120.3(3)
C75 C74 H74 119.9
C73 C74 H74 119.9
C53 C54 C55 119.8(3)
C53 C54 H54 120.1
C55 C54 H54 120.1
C22 C23 C24 120.6(3)
C22 C23 H23 119.7
C24 C23 H23 119.7
C33 C34 C35 120.3(3)
C33 C34 H34 119.9
C35 C34 H34 119.9
C61 C66 C65 120.5(3)
C61 C66 H66 119.8
C65 C66 H66 119.8
C84 C83 C82 119.7(3)
C84 C83 H83 120.1
C82 C83 H83 120.1
C64 C65 C66 120.5(3)
C64 C65 H65 119.7
C66 C65 H65 119.7
N1 C46 C45 122.7(3)
N1 C46 H46 118.6
C45 C46 H46 118.6
C65 C64 C63 119.6(3)
C65 C64 H64 120.2
C63 C64 H64 120.2
C25 C24 C23 119.2(3)
C25 C24 H24 120.4
C23 C24 H24 120.4
C52 C51 C56 115.9(2)
C52 C51 B1 121.5(2)
C56 C51 B1 122.6(2)
C52 C51 Pd1 104.71(18)
C56 C51 Pd1 105.55(18)
B1 C51 Pd1 60.98(13)
C11 C12 C13 120.5(3)
C11 C12 H12 119.7
C13 C12 H12 119.7
C24 C25 C26 120.5(3)
C24 C25 H25 119.7
C26 C25 H25 119.7
C25 C26 C21 120.5(3)
C25 C26 H26 119.8
C21 C26 H26 119.8
C44 C45 C46 119.1(3)
C44 C45 H45 120.5
C46 C45 H45 120.5
C83 C84 C85 120.1(3)
C83 C84 H84 120.0
C85 C84 H84 120.0
C11 C16 C15 120.9(3)
C11 C16 H16 119.6
C15 C16 H16 119.6
C14 C15 C16 119.8(3)
C14 C15 H15 120.1
C16 C15 H15 120.1
C23 C22 C21 120.8(3)
C23 C22 H22 119.6
C21 C22 H22 119.6
C54 C53 C52 120.0(3)
C54 C53 H53 120.0
C52 C53 H53 120.0
C44 C43 C42 119.0(3)
C44 C43 H43 120.5
C42 C43 H43 120.5
C13 C14 C15 119.9(3)
C13 C14 H14 120.1
C15 C14 H14 120.1
C43 C44 C45 118.7(3)
C43 C44 H44 120.6
C45 C44 H44 120.6
C14 C13 C12 120.4(3)
C14 C13 H13 119.8
C12 C13 H13 119.8

loop_
_geom_bond_atom_site_label_1
_geom_bond_atom_site_label_2
_geom_bond_distance
Pd1 B1 2.194(3)
Pd1 N1 2.249(2)
Pd1 P2 2.2680(8)
Pd1 P1 2.2830(8)
Pd1 C51 2.463(3)
P2 C71 1.810(3)
P2 C11 1.834(3)
P2 C21 1.835(3)
P1 C31 1.811(3)
P1 C61 1.834(3)
P1 C81 1.836(3)
C31 C32 1.399(4)
C31 C36 1.412(4)
C21 C26 1.396(4)
C21 C22 1.397(4)
N1 C42 1.340(4)
N1 C46 1.342(4)
C36 C35 1.398(4)
C36 B1 1.620(4)
C61 C66 1.394(4)
C61 C62 1.395(4)
C71 C72 1.402(4)
C71 C76 1.412(4)
C76 C75 1.403(4)
C76 B1 1.613(4)
C52 C53 1.395(4)
C52 C51 1.409(4)
C52 H52 0.9500
C85 C86 1.378(4)
C85 C84 1.393(4)
C85 H85 0.9500
C11 C12 1.387(4)
C11 C16 1.393(4)
C62 C63 1.391(3)
C62 H62 0.9500
C32 C33 1.384(4)
C32 H32 0.9500
C81 C82 1.389(4)
C81 C86 1.402(4)
C72 C73 1.375(4)
C72 H72 0.9500
C35 C34 1.392(4)
C35 H35 0.9500
C86 H86 0.9500
C63 C64 1.385(4)
C63 H63 0.9500
C33 C34 1.385(4)
C33 H33 0.9500
C82 C83 1.389(4)
C82 H82 0.9500
C42 C43 1.384(4)
C42 H42 0.9500
C73 C74 1.397(4)
C73 H73 0.9500
C55 C54 1.386(4)
C55 C56 1.392(4)
C55 H55 0.9500
B1 C51 1.610(4)
C75 C74 1.381(4)
C75 H75 0.9500
C56 C51 1.413(4)
C56 H56 0.9500
C74 H74 0.9500
C54 C53 1.385(5)
C54 H54 0.9500
C23 C22 1.382(4)
C23 C24 1.385(4)
C23 H23 0.9500
C34 H34 0.9500
C66 C65 1.395(4)
C66 H66 0.9500
C83 C84 1.384(4)
C83 H83 0.9500
C65 C64 1.380(4)
C65 H65 0.9500
C46 C45 1.391(4)
C46 H46 0.9500
C64 H64 0.9500
C24 C25 1.382(4)
C24 H24 0.9500
C12 C13 1.393(4)
C12 H12 0.9500
C25 C26 1.393(4)
C25 H25 0.9500
C26 H26 0.9500
C45 C44 1.378(5)
C45 H45 0.9500
C84 H84 0.9500
C16 C15 1.394(4)
C16 H16 0.9500
C15 C14 1.379(5)
C15 H15 0.9500
C22 H22 0.9500
C53 H53 0.9500
C43 C44 1.371(5)
C43 H43 0.9500
C14 C13 1.376(5)
C14 H14 0.9500
C44 H44 0.9500
C13 H13 0.9500

loop_
_geom_torsion_atom_site_label_1
_geom_torsion_atom_site_label_2
_geom_torsion_atom_site_label_3
_geom_torsion_atom_site_label_4
_geom_torsion
C61 P1 C31 C32 -66.6(2)
C81 P1 C31 C32 39.3(2)
Pd1 P1 C31 C32 176.5(2)
C61 P1 C31 C36 106.2(2)
C81 P1 C31 C36 -147.85(19)
Pd1 P1 C31 C36 -10.6(2)
C71 P2 C21 C26 -26.0(3)
C11 P2 C21 C26 -138.8(2)
Pd1 P2 C21 C26 95.1(2)
C71 P2 C21 C22 163.0(2)
C11 P2 C21 C22 50.3(3)
Pd1 P2 C21 C22 -75.8(2)
C32 C31 C36 C35 3.2(4)
P1 C31 C36 C35 -169.85(19)
C32 C31 C36 B1 -173.3(2)
P1 C31 C36 B1 13.6(3)
C31 P1 C61 C66 -27.5(3)
C81 P1 C61 C66 -138.5(2)
Pd1 P1 C61 C66 85.9(2)
C31 P1 C61 C62 155.3(2)
C81 P1 C61 C62 44.3(2)
Pd1 P1 C61 C62 -91.3(2)
C11 P2 C71 C72 61.8(2)
C21 P2 C71 C72 -47.2(2)
Pd1 P2 C71 C72 -174.24(19)
C11 P2 C71 C76 -122.97(19)
C21 P2 C71 C76 128.06(19)
Pd1 P2 C71 C76 1.0(2)
C72 C71 C76 C75 3.6(4)
P2 C71 C76 C75 -171.82(19)
C72 C71 C76 B1 -177.1(2)
P2 C71 C76 B1 7.5(3)
C71 P2 C11 C12 -15.2(3)
C21 P2 C11 C12 95.3(3)
Pd1 P2 C11 C12 -136.0(2)
C71 P2 C11 C16 165.2(2)
C21 P2 C11 C16 -84.3(2)
Pd1 P2 C11 C16 44.4(2)
C66 C61 C62 C63 1.7(4)
P1 C61 C62 C63 179.0(2)
C36 C31 C32 C33 -0.8(4)
P1 C31 C32 C33 171.5(2)
C31 P1 C81 C82 112.7(2)
C61 P1 C81 C82 -141.6(2)
Pd1 P1 C81 C82 -14.5(3)
C31 P1 C81 C86 -70.0(2)
C61 P1 C81 C86 35.8(3)
Pd1 P1 C81 C86 162.84(18)
C76 C71 C72 C73 0.5(4)
P2 C71 C72 C73 175.3(2)
C31 C36 C35 C34 -3.1(4)
B1 C36 C35 C34 173.4(3)
C84 C85 C86 C81 -0.2(4)
C82 C81 C86 C85 0.1(4)
P1 C81 C86 C85 -177.2(2)
C61 C62 C63 C64 -0.3(4)
C31 C32 C33 C34 -1.9(4)
C86 C81 C82 C83 -0.1(4)
P1 C81 C82 C83 177.4(2)
C46 N1 C42 C43 1.3(4)
Pd1 N1 C42 C43 -166.4(2)
C71 C72 C73 C74 -3.5(4)
C75 C76 B1 C51 77.7(3)
C71 C76 B1 C51 -101.6(3)
C75 C76 B1 C36 -60.7(3)
C71 C76 B1 C36 120.1(3)
C75 C76 B1 Pd1 166.3(2)
C71 C76 B1 Pd1 -13.0(3)
C35 C36 B1 C51 -98.0(3)
C31 C36 B1 C51 78.3(3)
C35 C36 B1 C76 40.4(3)
C31 C36 B1 C76 -143.3(2)
C35 C36 B1 Pd1 173.8(2)
C31 C36 B1 Pd1 -9.9(3)
C71 C76 C75 C74 -4.9(4)
B1 C76 C75 C74 175.8(2)
C54 C55 C56 C51 1.8(4)
C76 C75 C74 C73 2.1(4)
C72 C73 C74 C75 2.3(4)
C56 C55 C54 C53 -0.8(5)
C32 C33 C34 C35 2.0(4)
C36 C35 C34 C33 0.6(4)
C62 C61 C66 C65 -1.7(4)
P1 C61 C66 C65 -178.9(2)
C81 C82 C83 C84 0.0(4)
C61 C66 C65 C64 0.3(5)
C42 N1 C46 C45 -0.6(4)
Pd1 N1 C46 C45 167.6(2)
C66 C65 C64 C63 1.2(5)
C62 C63 C64 C65 -1.2(4)
C22 C23 C24 C25 -1.1(5)
C53 C52 C51 C56 0.3(4)
C53 C52 C51 B1 -179.2(3)
C53 C52 C51 Pd1 116.1(3)
C55 C56 C51 C52 -1.5(4)
C55 C56 C51 B1 178.0(3)
C55 C56 C51 Pd1 -116.8(3)
C76 B1 C51 C52 21.0(4)
C36 B1 C51 C52 159.9(3)
Pd1 B1 C51 C52 -90.0(3)
C76 B1 C51 C56 -158.5(2)
C36 B1 C51 C56 -19.6(4)
Pd1 B1 C51 C56 90.5(2)
C76 B1 C51 Pd1 111.0(2)
C36 B1 C51 Pd1 -110.1(2)
C16 C11 C12 C13 1.9(4)
P2 C11 C12 C13 -177.7(2)
C23 C24 C25 C26 0.2(5)
C24 C25 C26 C21 1.1(5)
C22 C21 C26 C25 -1.5(4)
P2 C21 C26 C25 -172.6(2)
N1 C46 C45 C44 -0.7(5)
C82 C83 C84 C85 -0.1(5)
C86 C85 C84 C83 0.1(4)
C12 C11 C16 C15 -2.7(4)
P2 C11 C16 C15 176.8(2)
C11 C16 C15 C14 1.4(4)
C24 C23 C22 C21 0.6(5)
C26 C21 C22 C23 0.7(4)
P2 C21 C22 C23 171.9(2)
C55 C54 C53 C52 -0.4(5)
C51 C52 C53 C54 0.7(5)
N1 C42 C43 C44 -0.7(5)
C16 C15 C14 C13 0.8(5)
C42 C43 C44 C45 -0.7(5)
C46 C45 C44 C43 1.3(5)
C15 C14 C13 C12 -1.7(5)
C11 C12 C13 C14 0.3(5)
